data_7702784
loop_
_publ_author_name
'Aldridge, Simon'
'Calder, Richard J.'
'Rossin, Andrea'
'Dickinson, Anthony A.'
'Willock, David J.'
'Jones, Cameron'
'Evans, David J.'
'Steed, Jonathan W.'
'Light, Mark E.'
'Coles, Simon J.'
'Hursthouse, Michael B.'

_publ_section_title
;
 Linking of metal centres through boryl ligands: synthesis, spectroscopic
 and structural characterisation of symmetrically bridged boryl complexes
;
_journal_issue 9
_journal_name_full 'Journal of the Chemical Society, Dalton Transactions'
_journal_page_first 2020
_journal_paper_doi 10.1039/b200695m
_journal_year 2002
_chemical_formula_sum 'C6 H4 B2 O4'
_chemical_formula_weight 161.71
_space_group_IT_number 61
_space_group_name_Hall '-P 2ac 2ab'
_space_group_name_H-M_alt 'P b c a'
_symmetry_cell_setting orthorhombic
_symmetry_space_group_name_H-M 'P b c a'
_atom_sites_solution_hydrogens geom
_atom_sites_solution_primary direct
_atom_sites_solution_secondary difmap
_audit_creation_method SHELXL-97
_cell_angle_alpha 90.00
_cell_angle_beta 90.00
_cell_angle_gamma 90.00
_cell_formula_units_Z 4
_cell_length_a 10.416(2)
_cell_length_b 5.2697(11)
_cell_length_c 12.231(2)
_cell_measurement_reflns_used 6611
_cell_measurement_temperature 150(2)
_cell_measurement_theta_max 30.51
_cell_measurement_theta_min 2.91
_cell_volume 671.3(2)
_computing_cell_refinement 'DENZO, COLLECT'
_computing_data_reduction 'DENZO, COLLECT'
_computing_molecular_graphics 'CAMERON (Watkin, Pearce 1995)'
_computing_structure_refinement 'SHELXL-97 (Sheldrick, 1997)'
_computing_structure_solution 'SHELXS-97 (Sheldrick, 1990)'
_diffrn_ambient_temperature 150(2)
_diffrn_detector_area_resol_mean 9.091
_diffrn_measured_fraction_theta_full 0.997
_diffrn_measured_fraction_theta_max 0.997
_diffrn_measurement_device_type 'Nonius KappaCCD Area Detector'
_diffrn_measurement_method 'Phi and Omega scans to fill Ewald Sphere'
_diffrn_radiation_monochromator graphite
_diffrn_radiation_source 'Nonius FR591 rotating anode'
_diffrn_radiation_type MoK\a
_diffrn_radiation_wavelength 0.71073
_diffrn_reflns_av_R_equivalents 0.0363
_diffrn_reflns_av_sigmaI/netI 0.0215
_diffrn_reflns_limit_h_max 13
_diffrn_reflns_limit_h_min -13
_diffrn_reflns_limit_k_max 6
_diffrn_reflns_limit_k_min -6
_diffrn_reflns_limit_l_max 15
_diffrn_reflns_limit_l_min -15
_diffrn_reflns_number 6589
_diffrn_reflns_theta_full 27.50
_diffrn_reflns_theta_max 27.50
_diffrn_reflns_theta_min 3.33
_exptl_absorpt_coefficient_mu 0.128
_exptl_absorpt_correction_T_max 0.9842
_exptl_absorpt_correction_T_min 0.9687
_exptl_absorpt_correction_type multi-scans
_exptl_crystal_colour colourless
_exptl_crystal_density_diffrn 1.600
_exptl_crystal_density_method 'not measured'
_exptl_crystal_description prism
_exptl_crystal_F_000 328
_exptl_crystal_size_max 0.25
_exptl_crystal_size_mid 0.13
_exptl_crystal_size_min 0.13
_refine_diff_density_max 0.186
_refine_diff_density_min -0.222
_refine_diff_density_rms 0.051
_refine_ls_extinction_method none
_refine_ls_goodness_of_fit_ref 0.991
_refine_ls_hydrogen_treatment mixed
_refine_ls_matrix_type full
_refine_ls_number_parameters 63
_refine_ls_number_reflns 768
_refine_ls_number_restraints 0
_refine_ls_restrained_S_all 0.991
_refine_ls_R_factor_all 0.0419
_refine_ls_R_factor_gt 0.0367
_refine_ls_shift/su_max 0.006
_refine_ls_shift/su_mean 0.001
_refine_ls_structure_factor_coef Fsqd
_refine_ls_weighting_details 'calc w=1/[\s^2^(Fo^2^)+(0.0705P)^2^+0.2010P] where P=(Fo^2^+2Fc^2^)/3'
_refine_ls_weighting_scheme calc
_refine_ls_wR_factor_gt 0.1007
_refine_ls_wR_factor_ref 0.1065
_reflns_number_gt 676
_reflns_number_total 768
_reflns_threshold_expression >2sigma(I)
_cod_data_source_file b200695m.txt
_cod_data_source_block 226
_cod_depositor_comments
;
The following automatic conversions were performed:

data item '_symmetry_cell_setting' value 'Orthorhombic' was changed
to 'orthorhombic' in accordance with the
/home/saulius/struct/COD-crude-data/automatic-downloads/DataCite-retrospective/RSC/depositions/lib/dictionaries/cif_core.dic
dictionary named 'cif_core.dic' version 2.4.2 last updated on
2011-04-26.

Automatic conversion script
Id: cif_fix_values 6909 2019-04-08 15:41:33Z antanas 
;
_cod_original_sg_symbol_H-M Pbca
_cod_database_code 7702784

loop_
_symmetry_equiv_pos_as_xyz
'x, y, z'
'-x+1/2, -y, z+1/2'
'-x, y+1/2, -z+1/2'
'x+1/2, -y+1/2, -z'
'-x, -y, -z'
'x-1/2, y, -z-1/2'
'x, -y-1/2, z-1/2'
'-x-1/2, y-1/2, z'

loop_
_atom_site_label
_atom_site_type_symbol
_atom_site_fract_x
_atom_site_fract_y
_atom_site_fract_z
_atom_site_U_iso_or_equiv
_atom_site_adp_type
_atom_site_occupancy
_atom_site_symmetry_multiplicity
_atom_site_calc_flag
O1 O 0.67636(8) 0.03996(16) 0.66256(6) 0.0260(3) Uani 1 1 d
O2 O 0.46909(8) 0.28276(16) 0.31618(6) 0.0269(3) Uani 1 1 d
B1 B 0.63421(14) -0.1560(3) 0.72902(11) 0.0275(4) Uani 1 1 d
C1 C 0.59295(11) 0.0400(2) 0.57436(9) 0.0233(3) Uani 1 1 d
C2 C 0.59209(11) 0.2060(2) 0.48674(10) 0.0249(3) Uani 1 1 d
C3 C 0.49477(11) 0.1563(2) 0.41282(10) 0.0234(3) Uani 1 1 d
H1 H 0.6757(11) -0.198(2) 0.8098(9) 0.014(3) Uiso 1 1 d
H2 H 0.6549(14) 0.345(3) 0.4775(12) 0.033(4) Uiso 1 1 d

loop_
_atom_site_aniso_label
_atom_site_aniso_U_11
_atom_site_aniso_U_22
_atom_site_aniso_U_33
_atom_site_aniso_U_23
_atom_site_aniso_U_13
_atom_site_aniso_U_12
O1 0.0250(5) 0.0262(5) 0.0268(5) -0.0010(3) -0.0014(3) -0.0005(3)
O2 0.0296(5) 0.0251(5) 0.0259(5) 0.0034(3) 0.0013(3) -0.0008(3)
B1 0.0278(7) 0.0275(7) 0.0272(7) 0.0001(5) 0.0016(5) 0.0024(5)
C1 0.0220(6) 0.0227(6) 0.0252(6) -0.0021(4) 0.0009(4) 0.0011(4)
C2 0.0242(6) 0.0214(6) 0.0290(6) -0.0003(4) 0.0031(4) -0.0014(4)
C3 0.0250(6) 0.0205(6) 0.0247(6) 0.0010(4) 0.0040(4) 0.0011(4)

loop_
_atom_type_symbol
_atom_type_description
_atom_type_scat_dispersion_real
_atom_type_scat_dispersion_imag
_atom_type_scat_source
C C 0.0033 0.0016 'International Tables Vol C Tables 4.2.6.8 and 6.1.1.4'
H H 0.0000 0.0000 'International Tables Vol C Tables 4.2.6.8 and 6.1.1.4'
B B 0.0013 0.0007 'International Tables Vol C Tables 4.2.6.8 and 6.1.1.4'
O O 0.0106 0.0060 'International Tables Vol C Tables 4.2.6.8 and 6.1.1.4'

loop_
_geom_angle_atom_site_label_1
_geom_angle_atom_site_label_2
_geom_angle_atom_site_label_3
_geom_angle
_geom_angle_site_symmetry_1
_geom_angle_site_symmetry_3
B1 O1 C1 104.97(9) . .
B1 O2 C3 105.04(10) 5_656 .
O2 B1 O1 111.86(11) 5_656 .
O1 C1 C2 127.41(10) . .
O1 C1 C3 108.93(10) . 5_656
C2 C1 C3 123.65(11) . 5_656
C3 C2 C1 113.02(11) . .
C2 C3 O2 127.51(11) . .
C2 C3 C1 123.32(11) . 5_656
O2 C3 C1 109.16(10) . 5_656

loop_
_geom_bond_atom_site_label_1
_geom_bond_atom_site_label_2
_geom_bond_distance
_geom_bond_site_symmetry_2
O1 B1 1.3857(16) .
O1 C1 1.3852(13) .
O2 B1 1.3818(17) 5_656
O2 C3 1.3831(14) .
B1 O2 1.3818(17) 5_656
C1 C2 1.3834(16) .
C1 C3 1.3890(17) 5_656
C2 C3 1.3835(17) .
C3 C1 1.3890(17) 5_656
